data_7223007
loop_
_publ_author_name
'Shi, Min'
'Cao, Bo'
'Mei, Liangyong'
'Li, Xiaoge'

_publ_section_title
;
 Palladium-Catalyzed Asymmetric [3+2] Cycloaddition to Construct
 1,3-Indandione and Oxindole-Fused Spiropyrazolidine Scaffolds
;
_journal_name_full 'RSC Adv.'
_journal_paper_doi 10.1039/C5RA19838K
_journal_year 2015
_chemical_formula_sum 'C45 H35 N5 O4 S'
_chemical_formula_weight 741.84
_chemical_name_systematic
; 
 ? 
;
_space_group_crystal_system monoclinic
_space_group_IT_number 15
_space_group_name_Hall '-C 2yc'
_space_group_name_H-M_alt 'C 1 2/c 1'
_symmetry_space_group_name_Hall '-C 2yc'
_symmetry_space_group_name_H-M 'C 1 2/c 1'
_atom_sites_solution_hydrogens mixed
_audit_creation_method SHELXL-2013
_audit_update_record
;
2015-07-23 deposited with the CCDC.
2015-10-21 downloaded from the CCDC.
;
_cell_angle_alpha 90
_cell_angle_beta 101.295(3)
_cell_angle_gamma 90
_cell_formula_units_Z 8
_cell_length_a 21.457(3)
_cell_length_b 17.435(3)
_cell_length_c 22.102(3)
_cell_measurement_reflns_used 1432
_cell_measurement_temperature 296(2)
_cell_measurement_theta_max 37.275
_cell_measurement_theta_min 4.526
_cell_volume 8108(2)
_computing_cell_refinement 'Bruker SAINT'
_computing_data_collection 'Bruker APEX2'
_computing_data_reduction 'Bruker SAINT'
_computing_molecular_graphics 'Bruker SHELXTL'
_computing_publication_material 'Bruker SHELXTL'
_computing_structure_refinement 'SHELXL-2013 (Sheldrick, 2013)'
_computing_structure_solution 'SHELXS-97 (Sheldrick, 2008)'
_diffrn_ambient_temperature 296(2)
_diffrn_measured_fraction_theta_full 0.999
_diffrn_measured_fraction_theta_max 0.999
_diffrn_measurement_device_type 'Bruker APEX-II CCD'
_diffrn_measurement_method '\f and \w scans'
_diffrn_radiation_type MoK\a
_diffrn_radiation_wavelength 0.71073
_diffrn_reflns_av_R_equivalents 0.0941
_diffrn_reflns_av_unetI/netI 0.1113
_diffrn_reflns_laue_measured_fraction_full 0.999
_diffrn_reflns_laue_measured_fraction_max 0.999
_diffrn_reflns_limit_h_max 23
_diffrn_reflns_limit_h_min -26
_diffrn_reflns_limit_k_max 20
_diffrn_reflns_limit_k_min -21
_diffrn_reflns_limit_l_max 27
_diffrn_reflns_limit_l_min -27
_diffrn_reflns_number 29136
_diffrn_reflns_point_group_measured_fraction_full 0.999
_diffrn_reflns_point_group_measured_fraction_max 0.999
_diffrn_reflns_theta_full 25.242
_diffrn_reflns_theta_max 25.998
_diffrn_reflns_theta_min 1.681
_exptl_absorpt_coefficient_mu 0.128
_exptl_absorpt_correction_T_max 0.7455
_exptl_absorpt_correction_T_min 0.6781
_exptl_absorpt_correction_type multi-scan
_exptl_absorpt_process_details sadabs
_exptl_crystal_colour colorless
_exptl_crystal_density_diffrn 1.215
_exptl_crystal_description prismatic
_exptl_crystal_F_000 3104
_exptl_crystal_size_max 0.180
_exptl_crystal_size_mid 0.150
_exptl_crystal_size_min 0.110
_platon_squeeze_details
;
;
_refine_diff_density_max 0.187
_refine_diff_density_min -0.173
_refine_diff_density_rms 0.040
_refine_ls_extinction_coef 0.00012(4)
_refine_ls_extinction_expression Fc^*^=kFc[1+0.001xFc^2^\l^3^/sin(2\q)]^-1/4^
_refine_ls_extinction_method SHELXL
_refine_ls_goodness_of_fit_ref 0.854
_refine_ls_hydrogen_treatment mixed
_refine_ls_matrix_type full
_refine_ls_number_parameters 502
_refine_ls_number_reflns 7959
_refine_ls_number_restraints 0
_refine_ls_restrained_S_all 0.854
_refine_ls_R_factor_all 0.1329
_refine_ls_R_factor_gt 0.0540
_refine_ls_shift/su_max 0.002
_refine_ls_shift/su_mean 0.000
_refine_ls_structure_factor_coef Fsqd
_refine_ls_weighting_details 'w=1/[\s^2^(Fo^2^)+(0.0438P)^2^] where P=(Fo^2^+2Fc^2^)/3'
_refine_ls_weighting_scheme calc
_refine_ls_wR_factor_gt 0.1059
_refine_ls_wR_factor_ref 0.1275
_reflns_Friedel_coverage 0.000
_reflns_number_gt 3570
_reflns_number_total 7959
_reflns_threshold_expression 'I > 2\s(I)'
_cod_data_source_file c5ra19838k2.cif
_cod_data_source_block mo_dm15591_0m
_cod_database_code 7223007
_shelx_space_group_comment
; 
The symmetry employed for this shelxl refinement is uniquely defined 
by the following loop, which should always be used as a source of 
symmetry information in preference to the above space-group names. 
They are only intended as comments. 
;
_shelx_estimated_absorpt_t_min 0.977
_shelx_estimated_absorpt_t_max 0.986
_shelxl_version_number 2013-4

loop_
_space_group_symop_operation_xyz
'x, y, z'
'-x, y, -z+1/2'
'x+1/2, y+1/2, z'
'-x+1/2, y+1/2, -z+1/2'
'-x, -y, -z'
'x, -y, z-1/2'
'-x+1/2, -y+1/2, -z'
'x+1/2, -y+1/2, z-1/2'

loop_
_atom_site_label
_atom_site_type_symbol
_atom_site_fract_x
_atom_site_fract_y
_atom_site_fract_z
_atom_site_U_iso_or_equiv
_atom_site_adp_type
_atom_site_occupancy
_atom_site_site_symmetry_order
_atom_site_calc_flag
_atom_site_refinement_flags_posn
_atom_site_refinement_flags_adp
S1 S 1.01447(4) 0.87808(5) 0.35907(4) 0.0564(2) Uani 1 1 d . .
N1 N 0.91723(10) 0.79238(13) 0.37268(10) 0.0409(6) Uani 1 1 d . .
N2 N 0.86335(10) 0.74174(12) 0.35314(10) 0.0389(6) Uani 1 1 d . .
N3 N 0.92394(11) 0.82042(14) 0.27319(11) 0.0427(6) Uani 1 1 d . .
N4 N 0.72496(11) 0.81869(13) 0.27066(10) 0.0467(6) Uani 1 1 d . .
N5 N 0.88319(10) 0.67188(13) 0.17547(11) 0.0419(6) Uani 1 1 d . .
O1 O 0.88857(11) 0.91407(13) 0.45994(10) 0.0674(7) Uani 1 1 d . .
O2 O 1.02592(10) 0.70452(14) 0.45269(10) 0.0670(6) Uani 1 1 d . .
O3 O 0.80854(9) 0.90048(11) 0.30433(9) 0.0531(6) Uani 1 1 d . .
O4 O 0.93534(9) 0.65084(12) 0.27520(9) 0.0540(6) Uani 1 1 d . .
C1 C 0.93338(15) 0.87209(18) 0.46966(13) 0.0469(7) Uani 1 1 d . .
C2 C 0.99268(15) 0.88044(18) 0.51628(13) 0.0504(8) Uani 1 1 d . .
C3 C 1.00915(17) 0.93876(19) 0.55919(14) 0.0635(9) Uani 1 1 d . .
H3 H 0.9810 0.9783 0.5627 0.076 Uiso 1 1 calc R U
C4 C 1.0689(2) 0.9359(2) 0.59657(16) 0.0790(12) Uani 1 1 d . .
H4 H 1.0817 0.9749 0.6250 0.095 Uiso 1 1 calc R U
C5 C 1.10957(18) 0.8762(3) 0.59213(16) 0.0764(11) Uani 1 1 d . .
H5 H 1.1494 0.8754 0.6179 0.092 Uiso 1 1 calc R U
C6 C 1.09277(15) 0.8176(2) 0.55052(14) 0.0629(9) Uani 1 1 d . .
H6 H 1.1205 0.7772 0.5480 0.075 Uiso 1 1 calc R U
C7 C 1.03362(14) 0.82052(18) 0.51259(13) 0.0491(8) Uani 1 1 d . .
C8 C 1.00442(14) 0.76503(19) 0.46527(13) 0.0486(8) Uani 1 1 d . .
C9 C 0.93618(12) 0.79298(16) 0.43968(12) 0.0406(7) Uani 1 1 d . .
C10 C 0.88756(13) 0.73943(17) 0.45913(13) 0.0490(8) Uani 1 1 d . .
H10A H 0.9035 0.6873 0.4640 0.059 Uiso 1 1 calc R U
H10B H 0.8767 0.7562 0.4976 0.059 Uiso 1 1 calc R U
C11 C 0.83054(13) 0.74513(16) 0.40622(12) 0.0433(7) Uani 1 1 d . .
H11 H 0.8096 0.7949 0.4072 0.052 Uiso 1 1 calc R U
C12 C 0.78426(15) 0.68199(19) 0.40757(13) 0.0552(8) Uani 1 1 d . .
H12 H 0.7975 0.6321 0.4021 0.066 Uiso 1 1 calc R U
C13 C 0.72660(17) 0.6919(2) 0.41595(15) 0.0797(11) Uani 1 1 d . .
H13A H 0.7119 0.7411 0.4216 0.096 Uiso 1 1 calc R U
H13B H 0.7000 0.6499 0.4163 0.096 Uiso 1 1 calc R U
C14 C 0.94849(12) 0.82680(15) 0.33373(13) 0.0388(7) Uani 1 1 d . .
C15 C 0.87336(12) 0.76900(15) 0.24764(12) 0.0380(7) Uani 1 1 d . .
C16 C 0.82604(12) 0.76178(15) 0.29224(12) 0.0360(7) Uani 1 1 d . .
C17 C 0.78767(13) 0.83703(18) 0.29066(12) 0.0419(7) Uani 1 1 d . .
C18 C 0.71678(13) 0.73916(17) 0.26195(12) 0.0435(7) Uani 1 1 d . .
C19 C 0.77511(12) 0.70271(16) 0.27304(12) 0.0370(7) Uani 1 1 d . .
C20 C 0.77885(14) 0.62475(17) 0.27099(13) 0.0452(7) Uani 1 1 d . .
H20 H 0.8181 0.6002 0.2787 0.054 Uiso 1 1 calc R U
C21 C 0.72271(16) 0.58264(18) 0.25713(13) 0.0552(8) Uani 1 1 d . .
H21 H 0.7241 0.5294 0.2545 0.066 Uiso 1 1 calc R U
C22 C 0.66529(16) 0.6199(2) 0.24731(14) 0.0625(9) Uani 1 1 d . .
H22 H 0.6281 0.5911 0.2392 0.075 Uiso 1 1 calc R U
C23 C 0.66103(14) 0.6985(2) 0.24906(14) 0.0562(9) Uani 1 1 d . .
H23 H 0.6218 0.7231 0.2418 0.067 Uiso 1 1 calc R U
C24 C 0.90178(12) 0.68900(16) 0.23649(13) 0.0400(7) Uani 1 1 d . .
C25 C 0.85065(13) 0.73390(17) 0.14279(13) 0.0426(7) Uani 1 1 d . .
C26 C 0.84336(12) 0.79293(16) 0.18277(13) 0.0389(7) Uani 1 1 d . .
C27 C 0.81911(13) 0.86233(18) 0.16063(14) 0.0552(8) Uani 1 1 d . .
H27 H 0.8160 0.9023 0.1877 0.066 Uiso 1 1 calc R U
C28 C 0.79913(15) 0.8728(2) 0.09760(15) 0.0604(9) Uani 1 1 d . .
C29 C 0.80354(15) 0.8123(2) 0.05864(15) 0.0662(10) Uani 1 1 d . .
H29 H 0.7886 0.8186 0.0165 0.079 Uiso 1 1 calc R U
C30 C 0.82983(14) 0.7420(2) 0.08045(14) 0.0570(9) Uani 1 1 d . .
H30 H 0.8331 0.7019 0.0535 0.068 Uiso 1 1 calc R U
C31 C 0.7749(2) 0.9501(2) 0.07160(18) 0.1081(15) Uani 1 1 d . .
H31A H 0.8099 0.9804 0.0641 0.162 Uiso 1 1 calc R U
H31B H 0.7544 0.9760 0.1007 0.162 Uiso 1 1 calc R U
H31C H 0.7450 0.9427 0.0336 0.162 Uiso 1 1 calc R U
C32 C 0.67352(14) 0.87413(19) 0.26817(14) 0.0576(9) Uani 1 1 d . .
H32A H 0.6899 0.9181 0.2932 0.069 Uiso 1 1 calc R U
H32B H 0.6406 0.8510 0.2867 0.069 Uiso 1 1 calc R U
C33 C 0.64387(13) 0.90194(18) 0.20506(15) 0.0504(8) Uani 1 1 d . .
C34 C 0.64946(18) 0.8659(2) 0.15105(17) 0.0805(11) Uani 1 1 d . .
H34 H 0.6739 0.8216 0.1527 0.097 Uiso 1 1 calc R U
C35 C 0.6196(2) 0.8941(2) 0.09440(18) 0.0949(13) Uani 1 1 d . .
H35 H 0.6237 0.8688 0.0584 0.114 Uiso 1 1 calc R U
C36 C 0.58376(19) 0.9596(2) 0.09151(19) 0.0891(12) Uani 1 1 d . .
H36 H 0.5634 0.9786 0.0535 0.107 Uiso 1 1 calc R U
C37 C 0.57801(16) 0.9969(2) 0.14454(19) 0.0774(11) Uani 1 1 d . .
H37 H 0.5544 1.0418 0.1427 0.093 Uiso 1 1 calc R U
C38 C 0.60708(14) 0.96783(18) 0.20020(16) 0.0625(9) Uani 1 1 d . .
H38 H 0.6021 0.9930 0.2360 0.075 Uiso 1 1 calc R U
C39 C 0.91059(13) 0.60841(17) 0.14724(13) 0.0506(8) Uani 1 1 d . .
H39A H 0.9426 0.5841 0.1784 0.061 Uiso 1 1 calc R U
H39B H 0.9319 0.6287 0.1158 0.061 Uiso 1 1 calc R U
C40 C 0.86371(14) 0.54814(17) 0.11818(13) 0.0472(8) Uani 1 1 d . .
C41 C 0.88470(17) 0.4892(2) 0.08709(17) 0.0784(11) Uani 1 1 d . .
H41 H 0.9273 0.4868 0.0840 0.094 Uiso 1 1 calc R U
C42 C 0.8428(2) 0.4329(2) 0.05996(18) 0.0932(13) Uani 1 1 d . .
H42 H 0.8578 0.3927 0.0390 0.112 Uiso 1 1 calc R U
C43 C 0.7802(2) 0.4351(2) 0.06336(16) 0.0710(11) Uani 1 1 d . .
H43 H 0.7524 0.3972 0.0448 0.085 Uiso 1 1 calc R U
C44 C 0.75920(16) 0.4930(2) 0.09402(14) 0.0613(9) Uani 1 1 d . .
H44 H 0.7165 0.4951 0.0968 0.074 Uiso 1 1 calc R U
C45 C 0.80004(15) 0.54934(18) 0.12139(14) 0.0563(8) Uani 1 1 d . .
H45 H 0.7845 0.5890 0.1424 0.068 Uiso 1 1 calc R U
H3A H 0.9416(13) 0.8491(16) 0.2464(13) 0.058(9) Uiso 1 1 d . .

loop_
_atom_site_aniso_label
_atom_site_aniso_U_11
_atom_site_aniso_U_22
_atom_site_aniso_U_33
_atom_site_aniso_U_23
_atom_site_aniso_U_13
_atom_site_aniso_U_12
S1 0.0560(5) 0.0660(6) 0.0473(5) -0.0077(4) 0.0103(4) -0.0186(4)
N1 0.0426(14) 0.0458(15) 0.0338(14) -0.0019(11) 0.0064(11) -0.0094(12)
N2 0.0429(13) 0.0397(14) 0.0340(14) 0.0011(11) 0.0075(10) -0.0078(11)
N3 0.0518(15) 0.0459(16) 0.0303(15) 0.0010(12) 0.0081(12) -0.0128(13)
N4 0.0480(15) 0.0429(16) 0.0480(16) 0.0015(12) 0.0067(11) 0.0097(13)
N5 0.0475(14) 0.0388(14) 0.0395(15) -0.0079(12) 0.0086(11) 0.0016(12)
O1 0.0696(15) 0.0580(15) 0.0721(17) -0.0058(12) 0.0079(12) 0.0149(13)
O2 0.0709(15) 0.0650(16) 0.0639(16) -0.0083(13) 0.0103(11) 0.0154(13)
O3 0.0707(14) 0.0352(13) 0.0534(14) -0.0035(10) 0.0120(10) -0.0021(11)
O4 0.0521(12) 0.0599(14) 0.0483(14) 0.0080(11) 0.0058(10) 0.0142(11)
C1 0.0574(19) 0.048(2) 0.0366(18) 0.0032(15) 0.0116(14) 0.0001(17)
C2 0.066(2) 0.051(2) 0.0342(18) 0.0018(15) 0.0076(15) -0.0090(18)
C3 0.089(3) 0.057(2) 0.041(2) -0.0046(17) 0.0030(18) -0.0124(19)
C4 0.108(3) 0.071(3) 0.050(2) -0.003(2) -0.007(2) -0.026(3)
C5 0.077(3) 0.096(3) 0.046(2) 0.006(2) -0.0133(18) -0.030(3)
C6 0.062(2) 0.080(3) 0.045(2) 0.0098(19) 0.0062(16) -0.008(2)
C7 0.0510(18) 0.061(2) 0.0332(18) 0.0003(15) 0.0031(14) -0.0017(17)
C8 0.0564(19) 0.054(2) 0.0360(18) 0.0021(16) 0.0110(14) 0.0052(17)
C9 0.0479(17) 0.0421(18) 0.0313(17) -0.0004(13) 0.0068(13) -0.0035(14)
C10 0.0577(19) 0.054(2) 0.0369(19) 0.0021(15) 0.0126(14) -0.0044(16)
C11 0.0523(18) 0.0454(19) 0.0347(18) 0.0031(14) 0.0146(14) -0.0048(15)
C12 0.065(2) 0.060(2) 0.042(2) 0.0060(16) 0.0141(15) -0.0105(18)
C13 0.076(3) 0.096(3) 0.074(3) 0.001(2) 0.029(2) -0.030(2)
C14 0.0425(16) 0.0372(17) 0.0376(18) 0.0011(14) 0.0097(13) -0.0032(14)
C15 0.0467(16) 0.0316(16) 0.0350(17) -0.0025(13) 0.0066(13) -0.0027(14)
C16 0.0442(16) 0.0329(16) 0.0315(16) 0.0000(12) 0.0090(12) 0.0014(14)
C17 0.0488(18) 0.046(2) 0.0306(17) 0.0004(14) 0.0064(13) 0.0017(16)
C18 0.0442(18) 0.048(2) 0.0386(18) -0.0012(14) 0.0087(13) -0.0018(16)
C19 0.0405(16) 0.0372(17) 0.0339(17) -0.0021(13) 0.0086(12) -0.0019(14)
C20 0.0493(17) 0.0396(19) 0.0487(19) -0.0053(15) 0.0145(14) -0.0030(16)
C21 0.073(2) 0.0419(19) 0.053(2) -0.0038(16) 0.0172(17) -0.0098(19)
C22 0.057(2) 0.074(3) 0.055(2) -0.0079(19) 0.0069(16) -0.024(2)
C23 0.0420(18) 0.068(2) 0.055(2) -0.0024(18) 0.0027(14) -0.0032(18)
C24 0.0362(16) 0.0436(19) 0.0423(19) 0.0003(15) 0.0127(13) -0.0042(14)
C25 0.0446(17) 0.0473(19) 0.0351(18) 0.0018(15) 0.0058(13) -0.0019(15)
C26 0.0398(16) 0.0405(18) 0.0367(17) 0.0022(14) 0.0081(12) -0.0037(14)
C27 0.067(2) 0.055(2) 0.045(2) 0.0047(16) 0.0141(16) 0.0069(17)
C28 0.077(2) 0.065(2) 0.040(2) 0.0148(18) 0.0105(16) 0.0161(19)
C29 0.071(2) 0.090(3) 0.034(2) 0.007(2) 0.0027(16) 0.007(2)
C30 0.061(2) 0.067(2) 0.043(2) -0.0068(17) 0.0098(15) 0.0007(18)
C31 0.154(4) 0.094(3) 0.076(3) 0.043(2) 0.020(3) 0.047(3)
C32 0.0573(19) 0.063(2) 0.052(2) -0.0088(17) 0.0095(15) 0.0197(18)
C33 0.0496(18) 0.048(2) 0.051(2) -0.0053(16) 0.0026(15) 0.0060(16)
C34 0.105(3) 0.069(3) 0.062(3) 0.000(2) 0.003(2) 0.031(2)
C35 0.137(4) 0.082(3) 0.057(3) -0.005(2) -0.003(2) 0.032(3)
C36 0.102(3) 0.084(3) 0.070(3) 0.008(2) -0.011(2) 0.016(3)
C37 0.076(2) 0.060(2) 0.088(3) -0.001(2) -0.003(2) 0.020(2)
C38 0.058(2) 0.056(2) 0.069(3) -0.0096(18) -0.0012(17) 0.0124(18)
C39 0.0546(18) 0.050(2) 0.052(2) -0.0076(16) 0.0220(15) 0.0047(16)
C40 0.059(2) 0.0447(19) 0.0376(18) -0.0052(15) 0.0071(14) 0.0003(16)
C41 0.074(2) 0.080(3) 0.082(3) -0.036(2) 0.018(2) 0.006(2)
C42 0.118(4) 0.071(3) 0.092(3) -0.053(2) 0.024(3) -0.002(3)
C43 0.096(3) 0.056(3) 0.054(2) 0.0007(19) -0.003(2) -0.014(2)
C44 0.068(2) 0.065(2) 0.048(2) 0.0008(18) 0.0052(17) -0.012(2)
C45 0.067(2) 0.050(2) 0.053(2) -0.0068(17) 0.0161(16) -0.0074(18)

loop_
_atom_type_symbol
_atom_type_description
_atom_type_scat_dispersion_real
_atom_type_scat_dispersion_imag
_atom_type_scat_source
C C 0.0033 0.0016 'International Tables Vol C Tables 4.2.6.8 and 6.1.1.4'
H H 0.0000 0.0000 'International Tables Vol C Tables 4.2.6.8 and 6.1.1.4'
N N 0.0061 0.0033 'International Tables Vol C Tables 4.2.6.8 and 6.1.1.4'
O O 0.0106 0.0060 'International Tables Vol C Tables 4.2.6.8 and 6.1.1.4'
S S 0.1246 0.1234 'International Tables Vol C Tables 4.2.6.8 and 6.1.1.4'

loop_
_geom_angle_atom_site_label_1
_geom_angle_atom_site_label_2
_geom_angle_atom_site_label_3
_geom_angle
C14 N1 N2 123.6(2)
C14 N1 C9 125.3(2)
N2 N1 C9 110.8(2)
N1 N2 C16 112.81(19)
N1 N2 C11 102.38(19)
C16 N2 C11 117.3(2)
C14 N3 C15 124.2(2)
C14 N3 H3A 118.0(18)
C15 N3 H3A 117.8(18)
C17 N4 C18 111.3(2)
C17 N4 C32 123.1(2)
C18 N4 C32 125.1(2)
C24 N5 C25 111.1(2)
C24 N5 C39 121.9(2)
C25 N5 C39 124.6(2)
O1 C1 C2 128.1(3)
O1 C1 C9 124.8(3)
C2 C1 C9 106.7(3)
C7 C2 C3 121.1(3)
C7 C2 C1 110.8(3)
C3 C2 C1 128.1(3)
C4 C3 C2 117.7(3)
C4 C3 H3 121.2
C2 C3 H3 121.2
C5 C4 C3 120.8(3)
C5 C4 H4 119.6
C3 C4 H4 119.6
C6 C5 C4 121.6(3)
C6 C5 H5 119.2
C4 C5 H5 119.2
C5 C6 C7 117.9(3)
C5 C6 H6 121.0
C7 C6 H6 121.0
C2 C7 C6 121.0(3)
C2 C7 C8 110.7(3)
C6 C7 C8 128.4(3)
O2 C8 C7 127.6(3)
O2 C8 C9 124.8(3)
C7 C8 C9 107.1(3)
N1 C9 C10 102.3(2)
N1 C9 C1 114.7(2)
C10 C9 C1 110.0(2)
N1 C9 C8 115.3(2)
C10 C9 C8 110.9(2)
C1 C9 C8 103.9(2)
C11 C10 C9 103.6(2)
C11 C10 H10A 111.0
C9 C10 H10A 111.0
C11 C10 H10B 111.0
C9 C10 H10B 111.0
H10A C10 H10B 109.0
N2 C11 C12 114.1(2)
N2 C11 C10 99.8(2)
C12 C11 C10 112.1(2)
N2 C11 H11 110.1
C12 C11 H11 110.1
C10 C11 H11 110.1
C13 C12 C11 124.3(3)
C13 C12 H12 117.9
C11 C12 H12 117.9
C12 C13 H13A 120.0
C12 C13 H13B 120.0
H13A C13 H13B 120.0
N1 C14 N3 117.2(2)
N1 C14 S1 121.6(2)
N3 C14 S1 121.2(2)
N3 C15 C26 110.5(2)
N3 C15 C16 109.8(2)
C26 C15 C16 114.5(2)
N3 C15 C24 109.4(2)
C26 C15 C24 101.8(2)
C16 C15 C24 110.6(2)
N2 C16 C19 109.4(2)
N2 C16 C17 114.5(2)
C19 C16 C17 102.8(2)
N2 C16 C15 107.1(2)
C19 C16 C15 114.0(2)
C17 C16 C15 109.2(2)
O3 C17 N4 125.9(3)
O3 C17 C16 127.0(3)
N4 C17 C16 107.1(2)
C23 C18 C19 121.4(3)
C23 C18 N4 128.2(3)
C19 C18 N4 110.2(2)
C20 C19 C18 120.6(3)
C20 C19 C16 130.5(3)
C18 C19 C16 108.6(2)
C19 C20 C21 118.6(3)
C19 C20 H20 120.7
C21 C20 H20 120.7
C22 C21 C20 119.8(3)
C22 C21 H21 120.1
C20 C21 H21 120.1
C21 C22 C23 122.0(3)
C21 C22 H22 119.0
C23 C22 H22 119.0
C18 C23 C22 117.5(3)
C18 C23 H23 121.3
C22 C23 H23 121.3
O4 C24 N5 126.9(3)
O4 C24 C15 125.4(3)
N5 C24 C15 107.7(2)
C30 C25 C26 120.7(3)
C30 C25 N5 128.8(3)
C26 C25 N5 110.5(2)
C27 C26 C25 120.7(3)
C27 C26 C15 130.1(3)
C25 C26 C15 108.6(2)
C26 C27 C28 119.7(3)
C26 C27 H27 120.1
C28 C27 H27 120.1
C29 C28 C27 118.9(3)
C29 C28 C31 120.3(3)
C27 C28 C31 120.8(3)
C28 C29 C30 122.0(3)
C28 C29 H29 119.0
C30 C29 H29 119.0
C25 C30 C29 117.9(3)
C25 C30 H30 121.1
C29 C30 H30 121.1
C28 C31 H31A 109.5
C28 C31 H31B 109.5
H31A C31 H31B 109.5
C28 C31 H31C 109.5
H31A C31 H31C 109.5
H31B C31 H31C 109.5
N4 C32 C33 115.5(2)
N4 C32 H32A 108.4
C33 C32 H32A 108.4
N4 C32 H32B 108.4
C33 C32 H32B 108.4
H32A C32 H32B 107.5
C34 C33 C38 117.2(3)
C34 C33 C32 124.6(3)
C38 C33 C32 118.2(3)
C33 C34 C35 121.3(3)
C33 C34 H34 119.3
C35 C34 H34 119.3
C36 C35 C34 119.7(4)
C36 C35 H35 120.1
C34 C35 H35 120.1
C37 C36 C35 120.0(4)
C37 C36 H36 120.0
C35 C36 H36 120.0
C38 C37 C36 119.7(4)
C38 C37 H37 120.2
C36 C37 H37 120.2
C37 C38 C33 122.0(3)
C37 C38 H38 119.0
C33 C38 H38 119.0
N5 C39 C40 115.0(2)
N5 C39 H39A 108.5
C40 C39 H39A 108.5
N5 C39 H39B 108.5
C40 C39 H39B 108.5
H39A C39 H39B 107.5
C41 C40 C45 117.8(3)
C41 C40 C39 118.8(3)
C45 C40 C39 123.4(3)
C40 C41 C42 120.2(3)
C40 C41 H41 119.9
C42 C41 H41 119.9
C43 C42 C41 121.3(4)
C43 C42 H42 119.4
C41 C42 H42 119.4
C44 C43 C42 118.9(3)
C44 C43 H43 120.6
C42 C43 H43 120.6
C43 C44 C45 120.7(3)
C43 C44 H44 119.6
C45 C44 H44 119.6
C44 C45 C40 121.2(3)
C44 C45 H45 119.4
C40 C45 H45 119.4

loop_
_geom_bond_atom_site_label_1
_geom_bond_atom_site_label_2
_geom_bond_distance
S1 C14 1.675(3)
N1 C14 1.333(3)
N1 N2 1.451(3)
N1 C9 1.457(3)
N2 C16 1.467(3)
N2 C11 1.483(3)
N3 C14 1.343(3)
N3 C15 1.435(3)
N3 H3A 0.91(3)
N4 C17 1.369(3)
N4 C18 1.406(3)
N4 C32 1.460(3)
N5 C24 1.363(3)
N5 C25 1.407(3)
N5 C39 1.450(3)
O1 C1 1.194(3)
O2 C8 1.206(3)
O3 C17 1.209(3)
O4 C24 1.205(3)
C1 C2 1.479(4)
C1 C9 1.536(4)
C2 C7 1.378(4)
C2 C3 1.388(4)
C3 C4 1.383(4)
C3 H3 0.9300
C4 C5 1.375(5)
C4 H4 0.9300
C5 C6 1.375(5)
C5 H5 0.9300
C6 C7 1.378(4)
C6 H6 0.9300
C7 C8 1.472(4)
C8 C9 1.542(4)
C9 C10 1.523(4)
C10 C11 1.521(4)
C10 H10A 0.9700
C10 H10B 0.9700
C11 C12 1.487(4)
C11 H11 0.9800
C12 C13 1.298(4)
C12 H12 0.9300
C13 H13A 0.9300
C13 H13B 0.9300
C15 C26 1.511(4)
C15 C16 1.552(4)
C15 C24 1.561(4)
C16 C19 1.501(4)
C16 C17 1.546(4)
C18 C23 1.372(4)
C18 C19 1.382(4)
C19 C20 1.363(4)
C20 C21 1.393(4)
C20 H20 0.9300
C21 C22 1.372(4)
C21 H21 0.9300
C22 C23 1.374(4)
C22 H22 0.9300
C23 H23 0.9300
C25 C30 1.370(4)
C25 C26 1.385(4)
C26 C27 1.369(4)
C27 C28 1.387(4)
C27 H27 0.9300
C28 C29 1.376(4)
C28 C31 1.517(4)
C29 C30 1.396(4)
C29 H29 0.9300
C30 H30 0.9300
C31 H31A 0.9600
C31 H31B 0.9600
C31 H31C 0.9600
C32 C33 1.496(4)
C32 H32A 0.9700
C32 H32B 0.9700
C33 C34 1.375(4)
C33 C38 1.386(4)
C34 C35 1.381(5)
C34 H34 0.9300
C35 C36 1.370(5)
C35 H35 0.9300
C36 C37 1.367(5)
C36 H36 0.9300
C37 C38 1.363(4)
C37 H37 0.9300
C38 H38 0.9300
C39 C40 1.509(4)
C39 H39A 0.9700
C39 H39B 0.9700
C40 C41 1.360(4)
C40 C45 1.382(4)
C41 C42 1.386(5)
C41 H41 0.9300
C42 C43 1.361(5)
C42 H42 0.9300
C43 C44 1.342(4)
C43 H43 0.9300
C44 C45 1.375(4)
C44 H44 0.9300
C45 H45 0.9300

loop_
_geom_hbond_atom_site_label_D
_geom_hbond_atom_site_label_H
_geom_hbond_atom_site_label_A
_geom_hbond_distance_DH
_geom_hbond_distance_HA
_geom_hbond_distance_DA
_geom_hbond_angle_DHA
_geom_hbond_site_symmetry_A
N3 H3A S1 0.91(3) 2.73(3) 3.580(3) 156(2) 2_755
C39 H39B O2 0.97 2.32 3.274(4) 166.5 2_755

loop_
_geom_torsion_atom_site_label_1
_geom_torsion_atom_site_label_2
_geom_torsion_atom_site_label_3
_geom_torsion_atom_site_label_4
_geom_torsion
C14 N1 N2 C16 -30.5(3)
C9 N1 N2 C16 155.9(2)
C14 N1 N2 C11 -157.4(2)
C9 N1 N2 C11 29.0(3)
O1 C1 C2 C7 -179.1(3)
C9 C1 C2 C7 7.3(3)
O1 C1 C2 C3 0.3(5)
C9 C1 C2 C3 -173.3(3)
C7 C2 C3 C4 2.2(5)
C1 C2 C3 C4 -177.2(3)
C2 C3 C4 C5 -1.6(5)
C3 C4 C5 C6 0.3(6)
C4 C5 C6 C7 0.5(5)
C3 C2 C7 C6 -1.4(5)
C1 C2 C7 C6 178.1(3)
C3 C2 C7 C8 177.9(3)
C1 C2 C7 C8 -2.6(3)
C5 C6 C7 C2 0.0(5)
C5 C6 C7 C8 -179.2(3)
C2 C7 C8 O2 -175.7(3)
C6 C7 C8 O2 3.6(5)
C2 C7 C8 C9 -3.2(3)
C6 C7 C8 C9 176.1(3)
C14 N1 C9 C10 -174.9(2)
N2 N1 C9 C10 -1.4(3)
C14 N1 C9 C1 66.1(3)
N2 N1 C9 C1 -120.4(2)
C14 N1 C9 C8 -54.5(4)
N2 N1 C9 C8 119.0(2)
O1 C1 C9 N1 50.8(4)
C2 C1 C9 N1 -135.4(2)
O1 C1 C9 C10 -63.8(4)
C2 C1 C9 C10 110.0(3)
O1 C1 C9 C8 177.5(3)
C2 C1 C9 C8 -8.7(3)
O2 C8 C9 N1 -53.6(4)
C7 C8 C9 N1 133.7(3)
O2 C8 C9 C10 62.0(4)
C7 C8 C9 C10 -110.8(3)
O2 C8 C9 C1 -179.9(3)
C7 C8 C9 C1 7.3(3)
N1 C9 C10 C11 -26.1(3)
C1 C9 C10 C11 96.2(3)
C8 C9 C10 C11 -149.4(2)
N1 N2 C11 C12 -163.1(2)
C16 N2 C11 C12 72.9(3)
N1 N2 C11 C10 -43.4(2)
C16 N2 C11 C10 -167.4(2)
C9 C10 C11 N2 43.3(3)
C9 C10 C11 C12 164.6(2)
N2 C11 C12 C13 -131.7(3)
C10 C11 C12 C13 115.8(3)
N2 N1 C14 N3 7.5(4)
C9 N1 C14 N3 -179.8(2)
N2 N1 C14 S1 -174.20(18)
C9 N1 C14 S1 -1.6(4)
C15 N3 C14 N1 -11.1(4)
C15 N3 C14 S1 170.6(2)
C14 N3 C15 C26 162.0(2)
C14 N3 C15 C16 34.8(3)
C14 N3 C15 C24 -86.8(3)
N1 N2 C16 C19 174.8(2)
C11 N2 C16 C19 -66.6(3)
N1 N2 C16 C17 -70.4(3)
C11 N2 C16 C17 48.1(3)
N1 N2 C16 C15 50.8(3)
C11 N2 C16 C15 169.4(2)
N3 C15 C16 N2 -52.5(3)
C26 C15 C16 N2 -177.5(2)
C24 C15 C16 N2 68.2(3)
N3 C15 C16 C19 -173.7(2)
C26 C15 C16 C19 61.3(3)
C24 C15 C16 C19 -52.9(3)
N3 C15 C16 C17 72.0(3)
C26 C15 C16 C17 -52.9(3)
C24 C15 C16 C17 -167.2(2)
C18 N4 C17 O3 -176.8(3)
C32 N4 C17 O3 -5.4(4)
C18 N4 C17 C16 3.2(3)
C32 N4 C17 C16 174.7(2)
N2 C16 C17 O3 59.4(4)
C19 C16 C17 O3 178.0(3)
C15 C16 C17 O3 -60.7(3)
N2 C16 C17 N4 -120.7(2)
C19 C16 C17 N4 -2.1(3)
C15 C16 C17 N4 119.2(2)
C17 N4 C18 C23 172.1(3)
C32 N4 C18 C23 0.8(5)
C17 N4 C18 C19 -3.2(3)
C32 N4 C18 C19 -174.4(2)
C23 C18 C19 C20 0.5(4)
N4 C18 C19 C20 176.1(3)
C23 C18 C19 C16 -174.0(3)
N4 C18 C19 C16 1.6(3)
N2 C16 C19 C20 -51.4(4)
C17 C16 C19 C20 -173.5(3)
C15 C16 C19 C20 68.5(4)
N2 C16 C19 C18 122.4(2)
C17 C16 C19 C18 0.3(3)
C15 C16 C19 C18 -117.7(2)
C18 C19 C20 C21 0.4(4)
C16 C19 C20 C21 173.5(3)
C19 C20 C21 C22 -1.5(4)
C20 C21 C22 C23 1.8(5)
C19 C18 C23 C22 -0.2(4)
N4 C18 C23 C22 -175.0(3)
C21 C22 C23 C18 -0.9(5)
C25 N5 C24 O4 -172.7(3)
C39 N5 C24 O4 -9.8(4)
C25 N5 C24 C15 5.6(3)
C39 N5 C24 C15 168.6(2)
N3 C15 C24 O4 56.3(3)
C26 C15 C24 O4 173.1(3)
C16 C15 C24 O4 -64.8(3)
N3 C15 C24 N5 -122.1(2)
C26 C15 C24 N5 -5.2(3)
C16 C15 C24 N5 116.8(2)
C24 N5 C25 C30 173.4(3)
C39 N5 C25 C30 11.0(4)
C24 N5 C25 C26 -3.7(3)
C39 N5 C25 C26 -166.1(2)
C30 C25 C26 C27 -4.4(4)
N5 C25 C26 C27 173.0(2)
C30 C25 C26 C15 -177.3(2)
N5 C25 C26 C15 0.0(3)
N3 C15 C26 C27 -52.9(4)
C16 C15 C26 C27 71.7(4)
C24 C15 C26 C27 -169.0(3)
N3 C15 C26 C25 119.1(2)
C16 C15 C26 C25 -116.3(2)
C24 C15 C26 C25 3.1(3)
C25 C26 C27 C28 2.7(4)
C15 C26 C27 C28 173.9(3)
C26 C27 C28 C29 0.7(5)
C26 C27 C28 C31 -177.2(3)
C27 C28 C29 C30 -2.6(5)
C31 C28 C29 C30 175.4(3)
C26 C25 C30 C29 2.5(4)
N5 C25 C30 C29 -174.3(3)
C28 C29 C30 C25 1.0(5)
C17 N4 C32 C33 105.5(3)
C18 N4 C32 C33 -84.3(4)
N4 C32 C33 C34 17.7(5)
N4 C32 C33 C38 -163.6(3)
C38 C33 C34 C35 -0.1(5)
C32 C33 C34 C35 178.6(3)
C33 C34 C35 C36 0.3(6)
C34 C35 C36 C37 0.3(6)
C35 C36 C37 C38 -1.2(6)
C36 C37 C38 C33 1.4(6)
C34 C33 C38 C37 -0.8(5)
C32 C33 C38 C37 -179.6(3)
C24 N5 C39 C40 120.7(3)
C25 N5 C39 C40 -78.8(3)
N5 C39 C40 C41 175.7(3)
N5 C39 C40 C45 -4.3(4)
C45 C40 C41 C42 -0.1(5)
C39 C40 C41 C42 179.9(3)
C40 C41 C42 C43 0.4(6)
C41 C42 C43 C44 -0.4(6)
C42 C43 C44 C45 0.2(5)
C43 C44 C45 C40 0.0(5)
C41 C40 C45 C44 -0.1(5)
C39 C40 C45 C44 179.9(3)

loop_
_platon_squeeze_void_nr
_platon_squeeze_void_average_x
_platon_squeeze_void_average_y
_platon_squeeze_void_average_z
_platon_squeeze_void_volume
_platon_squeeze_void_count_electrons
_platon_squeeze_void_content
1 0.000 0.210 0.250 326 58 ' '
2 0.000 -0.210 0.750 326 58 ' '
3 0.102 0.048 0.972 7 0 ' '
4 0.500 0.290 0.750 326 58 ' '
5 0.898 0.048 0.528 7 0 ' '
6 0.398 0.452 0.028 7 0 ' '
7 0.602 0.452 0.472 7 0 ' '
8 0.500 0.710 0.250 326 58 ' '
9 0.398 0.548 0.528 7 0 ' '
10 0.602 0.548 0.972 7 0 ' '
11 0.102 0.952 0.472 7 0 ' '
12 0.898 0.952 0.028 7 0 ' '
